data_1544521
loop_
_publ_author_name
'Deng, Yongming'
'Pei, Chao'
'Arman, Hadi'
'Dong, Kuiyong'
'Xu, Xinfang'
'Doyle, Michael P.'

_publ_section_title
;
 Syntheses of Tetrahydropyridazine and Tetrahydro-1,2-diazepine Scaffolds
 through Cycloaddition Reactions of Azoalkenes with Enol Diazoacetates.
;
_journal_issue 22
_journal_name_full 'Organic letters'
_journal_page_first 5884
_journal_page_last 5887
_journal_paper_doi 10.1021/acs.orglett.6b02965
_journal_volume 18
_journal_year 2016
_chemical_formula_moiety 'C26 H32 N2 O4 Si'
_chemical_formula_sum 'C26 H32 N2 O4 Si'
_chemical_formula_weight 464.62
_chemical_name_systematic
;
 ? 
;
_space_group_crystal_system monoclinic
_space_group_IT_number 14
_space_group_name_Hall '-P 2yn'
_space_group_name_H-M_alt 'P 1 21/n 1'
_symmetry_space_group_name_Hall '-P 2yn'
_symmetry_space_group_name_H-M 'P 1 21/n 1'
_atom_sites_solution_hydrogens geom
_atom_sites_solution_primary dual
_audit_creation_date 2016-07-14
_audit_creation_method
;
Olex2 1.2-alpha
(compiled 2016.07.08 svn.r3312 for OlexSys, GUI svn.r5203)
;
_cell_angle_alpha 90
_cell_angle_beta 110.85(2)
_cell_angle_gamma 90
_cell_formula_units_Z 4
_cell_length_a 11.118(2)
_cell_length_b 19.642(3)
_cell_length_c 12.625(2)
_cell_measurement_reflns_used 2952
_cell_measurement_temperature 223.00(10)
_cell_measurement_theta_max 25.8030
_cell_measurement_theta_min 4.1920
_cell_volume 2576.5(8)
_computing_cell_refinement
;
CrysAlisPro, Agilent Technologies,
Version 1.171.37.35 (release 13-08-2014 CrysAlis171 .NET)
(compiled Aug 13 2014,18:06:01)
;
_computing_data_collection
;
CrysAlisPro, Agilent Technologies,
Version 1.171.37.35 (release 13-08-2014 CrysAlis171 .NET)
(compiled Aug 13 2014,18:06:01)
;
_computing_data_reduction
;
CrysAlisPro, Agilent Technologies,
Version 1.171.37.35 (release 13-08-2014 CrysAlis171 .NET)
(compiled Aug 13 2014,18:06:01)
;
_computing_molecular_graphics 'Olex2 (Dolomanov et al., 2009)'
_computing_publication_material 'Olex2 (Dolomanov et al., 2009)'
_computing_structure_refinement 'ShelXL (Sheldrick, 2015)'
_computing_structure_solution 'ShelXT (Sheldrick, 2015)'
_diffrn_ambient_environment N~2~
_diffrn_ambient_temperature 223.00(10)
_diffrn_detector 'CCD plate'
_diffrn_detector_area_resol_mean 10.4471
_diffrn_detector_type Atlas
_diffrn_measured_fraction_theta_full 0.998
_diffrn_measured_fraction_theta_max 0.998
_diffrn_measurement_details
;
#__ type_ start__ end____ width___ exp.time_
  1 omega  -33.00   51.00   1.0000   10.0000
omega____ theta____ kappa____ phi______ frames
    -       10.6528  -19.0000   90.0000 84

#__ type_ start__ end____ width___ exp.time_
  2 omega   74.00   99.00   1.0000   10.0000
omega____ theta____ kappa____ phi______ frames
    -       10.6528    0.0000 -120.0000 25

#__ type_ start__ end____ width___ exp.time_
  3 omega   45.00   91.00   1.0000   10.0000
omega____ theta____ kappa____ phi______ frames
    -       10.6528  178.0000  -30.0000 46

#__ type_ start__ end____ width___ exp.time_
  4 omega  -77.00    1.00   1.0000   10.0000
omega____ theta____ kappa____ phi______ frames
    -       10.6528    0.0000 -120.0000 78
;
_diffrn_measurement_device 'four-circle diffractometer'
_diffrn_measurement_device_type 'Xcalibur, Atlas, Gemini'
_diffrn_measurement_method '\w scans'
_diffrn_orient_matrix_UB_11 0.0593205000
_diffrn_orient_matrix_UB_12 -0.0049395000
_diffrn_orient_matrix_UB_13 -0.0084761000
_diffrn_orient_matrix_UB_21 0.0159343000
_diffrn_orient_matrix_UB_22 -0.0265345000
_diffrn_orient_matrix_UB_23 0.0406630000
_diffrn_orient_matrix_UB_31 -0.0299774000
_diffrn_orient_matrix_UB_32 -0.0238651000
_diffrn_orient_matrix_UB_33 -0.0434369000
_diffrn_radiation_monochromator graphite
_diffrn_radiation_probe x-ray
_diffrn_radiation_type MoK\a
_diffrn_radiation_wavelength 0.71073
_diffrn_reflns_av_R_equivalents 0.0566
_diffrn_reflns_av_unetI/netI 0.0680
_diffrn_reflns_Laue_measured_fraction_full 0.998
_diffrn_reflns_Laue_measured_fraction_max 0.998
_diffrn_reflns_limit_h_max 13
_diffrn_reflns_limit_h_min -13
_diffrn_reflns_limit_k_max 24
_diffrn_reflns_limit_k_min -24
_diffrn_reflns_limit_l_max 15
_diffrn_reflns_limit_l_min -15
_diffrn_reflns_number 15075
_diffrn_reflns_point_group_measured_fraction_full 0.998
_diffrn_reflns_point_group_measured_fraction_max 0.998
_diffrn_reflns_theta_full 25.242
_diffrn_reflns_theta_max 26.371
_diffrn_reflns_theta_min 3.454
_diffrn_source 'Enhance (Mo) X-ray Source'
_exptl_absorpt_coefficient_mu 0.124
_exptl_absorpt_correction_T_max 1.00000
_exptl_absorpt_correction_T_min 0.69902
_exptl_absorpt_correction_type multi-scan
_exptl_absorpt_process_details
;
CrysAlisPro, Agilent Technologies,
Version 1.171.37.35 (release 13-08-2014 CrysAlis171 .NET)
(compiled Aug 13 2014,18:06:01)
Empirical absorption correction using spherical harmonics,
 implemented in SCALE3 ABSPACK scaling algorithm.
;
_exptl_crystal_colour 'clear light colourless'
_exptl_crystal_colour_lustre clear
_exptl_crystal_colour_modifier light
_exptl_crystal_colour_primary colourless
_exptl_crystal_density_diffrn 1.198
_exptl_crystal_density_method 'not measured'
_exptl_crystal_description block
_exptl_crystal_F_000 992
_exptl_crystal_size_max 0.5
_exptl_crystal_size_mid 0.25
_exptl_crystal_size_min 0.2
_refine_diff_density_max 0.258
_refine_diff_density_min -0.247
_refine_diff_density_rms 0.046
_refine_ls_extinction_coef 0.0093(10)
_refine_ls_extinction_expression Fc^*^=kFc[1+0.001xFc^2^\l^3^/sin(2\q)]^-1/4^
_refine_ls_extinction_method 'SHELXL-2014/7 (Sheldrick 2014'
_refine_ls_goodness_of_fit_ref 1.026
_refine_ls_hydrogen_treatment constr
_refine_ls_matrix_type full
_refine_ls_number_parameters 305
_refine_ls_number_reflns 5252
_refine_ls_number_restraints 0
_refine_ls_restrained_S_all 1.026
_refine_ls_R_factor_all 0.0934
_refine_ls_R_factor_gt 0.0517
_refine_ls_shift/su_max 0.000
_refine_ls_shift/su_mean 0.000
_refine_ls_structure_factor_coef Fsqd
_refine_ls_weighting_details 'w=1/[\s^2^(Fo^2^)+(0.0524P)^2^+0.4466P] where P=(Fo^2^+2Fc^2^)/3'
_refine_ls_weighting_scheme calc
_refine_ls_wR_factor_gt 0.1126
_refine_ls_wR_factor_ref 0.1406
_reflns_Friedel_coverage 0.000
_reflns_number_gt 3302
_reflns_number_total 5252
_reflns_threshold_expression 'I > 2\s(I)'
_cod_data_source_file ol6b02965_si_002.cif
_cod_data_source_block g160704a
_cod_depositor_comments
;Adding full bibliography for 1544521--1544523.cif.

 Adding full bibliography for 1544521--1544523.cif.
;
_cod_original_cell_volume 2576.5(9)
_cod_database_code 1544521
_shelx_space_group_comment
;
The symmetry employed for this shelxl refinement is uniquely defined
by the following loop, which should always be used as a source of
symmetry information in preference to the above space-group names.
They are only intended as comments.
;
_shelx_estimated_absorpt_t_max 0.976
_shelx_estimated_absorpt_t_min 0.941
_reflns_odcompleteness_completeness 99.72
_reflns_odcompleteness_iscentric 1
_reflns_odcompleteness_theta 26.32
_olex2_refinement_description
;
1. Fixed Uiso
 At 1.2 times of:
  All C(H) groups, All C(H,H) groups
 At 1.5 times of:
  All C(H,H,H) groups
2.a Secondary CH2 refined with riding coordinates:
 C9(H9A,H9B), C13(H13A,H13B)
2.b Aromatic/amide H refined with riding coordinates:
 C1(H1), C2(H2), C3(H3), C4(H4), C5(H5), C16(H16), C17(H17), C18(H18),
 C19(H19), C20(H20)
2.c Idealised Me refined as rotating group:
 C12(H12A,H12B,H12C), C21(H21A,H21B,H21C), C22(H22A,H22B,H22C), C24(H24A,H24B,
 H24C), C25(H25A,H25B,H25C), C26(H26A,H26B,H26C)
;
_shelx_shelxl_version_number 2014/7
_olex2_submission_special_instructions 'No special instructions were received'

loop_
_space_group_symop_operation_xyz
'x, y, z'
'-x+1/2, y+1/2, -z+1/2'
'-x, -y, -z'
'x-1/2, -y-1/2, z-1/2'

loop_
_atom_site_label
_atom_site_type_symbol
_atom_site_fract_x
_atom_site_fract_y
_atom_site_fract_z
_atom_site_U_iso_or_equiv
_atom_site_adp_type
_atom_site_occupancy
_atom_site_site_symmetry_order
_atom_site_calc_flag
_atom_site_refinement_flags_posn
Si1 Si 0.07603(6) 0.08409(3) 0.23670(5) 0.0412(2) Uani 1 1 d .
O1 O 0.11140(16) 0.24733(10) 0.06650(14) 0.0593(5) Uani 1 1 d .
O2 O 0.04473(14) 0.16657(7) 0.24078(11) 0.0372(4) Uani 1 1 d .
O3 O -0.11414(17) 0.20145(10) 0.38645(13) 0.0566(5) Uani 1 1 d .
O4 O -0.29818(17) 0.15437(8) 0.27066(13) 0.0499(5) Uani 1 1 d .
N1 N -0.07616(17) 0.19591(9) 0.04733(13) 0.0347(4) Uani 1 1 d .
N2 N -0.17460(17) 0.15002(9) -0.01453(14) 0.0343(4) Uani 1 1 d .
C1 C 0.1168(2) 0.17994(12) -0.13213(19) 0.0421(6) Uani 1 1 d .
H1 H 0.1944 0.1781 -0.0712 0.051 Uiso 1 1 calc R
C2 C 0.1148(2) 0.16510(12) -0.2398(2) 0.0449(6) Uani 1 1 d .
H2 H 0.1896 0.1515 -0.2510 0.054 Uiso 1 1 calc R
C3 C 0.0002(2) 0.17082(12) -0.3308(2) 0.0454(6) Uani 1 1 d .
H3 H -0.0020 0.1612 -0.4036 0.055 Uiso 1 1 calc R
C4 C -0.1111(2) 0.19066(13) -0.31418(19) 0.0458(6) Uani 1 1 d .
H4 H -0.1870 0.1957 -0.3762 0.055 Uiso 1 1 calc R
C5 C -0.1103(2) 0.20322(12) -0.20551(18) 0.0412(6) Uani 1 1 d .
H5 H -0.1859 0.2153 -0.1946 0.049 Uiso 1 1 calc R
C6 C 0.0044(2) 0.19761(11) -0.11318(18) 0.0373(5) Uani 1 1 d .
C7 C 0.0185(2) 0.21507(12) 0.00592(19) 0.0413(6) Uani 1 1 d .
C8 C -0.0527(2) 0.20598(11) 0.16703(16) 0.0341(5) Uani 1 1 d .
C9 C -0.0769(2) 0.27426(11) 0.20267(19) 0.0420(6) Uani 1 1 d .
H9A H -0.0958 0.3105 0.1469 0.050 Uiso 1 1 calc R
H9B H -0.0273 0.2882 0.2796 0.050 Uiso 1 1 calc R
C10 C -0.1792(2) 0.21915(11) 0.18653(17) 0.0353(5) Uani 1 1 d .
C11 C -0.1905(2) 0.19205(12) 0.29252(19) 0.0401(6) Uani 1 1 d .
C12 C -0.3196(3) 0.12853(16) 0.3699(2) 0.0667(8) Uani 1 1 d .
H12A H -0.3977 0.1024 0.3467 0.100 Uiso 1 1 calc GR
H12B H -0.3268 0.1660 0.4162 0.100 Uiso 1 1 calc GR
H12C H -0.2486 0.1001 0.4125 0.100 Uiso 1 1 calc GR
C13 C -0.2960(2) 0.21639(11) 0.07683(17) 0.0379(5) Uani 1 1 d .
H13A H -0.3733 0.2093 0.0943 0.046 Uiso 1 1 calc R
H13B H -0.3046 0.2594 0.0370 0.046 Uiso 1 1 calc R
C14 C -0.2817(2) 0.15954(10) 0.00239(16) 0.0319(5) Uani 1 1 d .
C15 C -0.3920(2) 0.11465(11) -0.05970(18) 0.0338(5) Uani 1 1 d .
C16 C -0.4952(2) 0.10514(12) -0.0238(2) 0.0435(6) Uani 1 1 d .
H16 H -0.4956 0.1267 0.0417 0.052 Uiso 1 1 calc R
C17 C -0.5981(2) 0.06368(13) -0.0848(2) 0.0521(7) Uani 1 1 d .
H17 H -0.6663 0.0571 -0.0595 0.063 Uiso 1 1 calc R
C18 C -0.5988(2) 0.03255(14) -0.1822(2) 0.0558(7) Uani 1 1 d .
H18 H -0.6678 0.0052 -0.2235 0.067 Uiso 1 1 calc R
C19 C -0.4971(2) 0.04184(14) -0.2190(2) 0.0558(7) Uani 1 1 d .
H19 H -0.4982 0.0207 -0.2852 0.067 Uiso 1 1 calc R
C20 C -0.3931(2) 0.08230(12) -0.1584(2) 0.0422(6) Uani 1 1 d .
H20 H -0.3246 0.0878 -0.1835 0.051 Uiso 1 1 calc R
C21 C 0.1329(3) 0.06457(16) 0.1186(2) 0.0730(9) Uani 1 1 d .
H21A H 0.0652 0.0738 0.0476 0.110 Uiso 1 1 calc GR
H21B H 0.1566 0.0174 0.1217 0.110 Uiso 1 1 calc GR
H21C H 0.2062 0.0924 0.1252 0.110 Uiso 1 1 calc GR
C22 C -0.0706(3) 0.03348(15) 0.2211(3) 0.0729(9) Uani 1 1 d .
H22A H -0.0979 0.0429 0.2837 0.109 Uiso 1 1 calc GR
H22B H -0.0516 -0.0141 0.2202 0.109 Uiso 1 1 calc GR
H22C H -0.1380 0.0456 0.1515 0.109 Uiso 1 1 calc GR
C23 C 0.2075(2) 0.06891(12) 0.37874(18) 0.0409(6) Uani 1 1 d .
C24 C 0.3200(3) 0.11722(16) 0.3937(2) 0.0673(8) Uani 1 1 d .
H24A H 0.3510 0.1109 0.3324 0.101 Uiso 1 1 calc GR
H24B H 0.3880 0.1077 0.4643 0.101 Uiso 1 1 calc GR
H24C H 0.2917 0.1634 0.3937 0.101 Uiso 1 1 calc GR
C25 C 0.2555(3) -0.00469(14) 0.3848(2) 0.0658(8) Uani 1 1 d .
H25A H 0.1859 -0.0354 0.3780 0.099 Uiso 1 1 calc GR
H25B H 0.3239 -0.0120 0.4561 0.099 Uiso 1 1 calc GR
H25C H 0.2866 -0.0127 0.3241 0.099 Uiso 1 1 calc GR
C26 C 0.1561(3) 0.08130(15) 0.4748(2) 0.0629(8) Uani 1 1 d .
H26A H 0.1197 0.1261 0.4675 0.094 Uiso 1 1 calc GR
H26B H 0.2254 0.0774 0.5464 0.094 Uiso 1 1 calc GR
H26C H 0.0911 0.0482 0.4705 0.094 Uiso 1 1 calc GR

loop_
_atom_site_aniso_label
_atom_site_aniso_U_11
_atom_site_aniso_U_22
_atom_site_aniso_U_33
_atom_site_aniso_U_23
_atom_site_aniso_U_13
_atom_site_aniso_U_12
Si1 0.0420(4) 0.0375(4) 0.0383(4) -0.0046(3) 0.0071(3) -0.0001(3)
O1 0.0482(10) 0.0808(13) 0.0463(10) -0.0122(9) 0.0136(8) -0.0319(10)
O2 0.0353(8) 0.0376(8) 0.0327(8) -0.0025(7) 0.0049(7) -0.0009(7)
O3 0.0544(11) 0.0780(13) 0.0312(9) -0.0038(9) 0.0079(8) -0.0018(9)
O4 0.0604(11) 0.0499(10) 0.0430(9) -0.0027(8) 0.0226(8) -0.0092(9)
N1 0.0328(10) 0.0380(10) 0.0303(9) -0.0056(8) 0.0076(8) -0.0095(8)
N2 0.0329(10) 0.0359(10) 0.0305(9) -0.0030(8) 0.0070(8) -0.0060(8)
C1 0.0325(12) 0.0497(14) 0.0408(13) 0.0077(11) 0.0088(10) -0.0029(11)
C2 0.0429(14) 0.0487(15) 0.0492(14) 0.0085(12) 0.0237(12) 0.0059(12)
C3 0.0508(15) 0.0492(14) 0.0387(12) 0.0039(11) 0.0189(12) 0.0039(12)
C4 0.0422(14) 0.0544(15) 0.0360(12) 0.0025(12) 0.0081(11) 0.0058(12)
C5 0.0342(12) 0.0454(14) 0.0431(13) -0.0004(11) 0.0127(10) 0.0031(10)
C6 0.0346(12) 0.0395(12) 0.0370(12) 0.0006(10) 0.0118(10) -0.0049(10)
C7 0.0354(13) 0.0467(13) 0.0391(12) -0.0032(11) 0.0099(11) -0.0086(11)
C8 0.0346(12) 0.0364(12) 0.0275(10) -0.0040(10) 0.0066(9) -0.0040(10)
C9 0.0503(14) 0.0328(12) 0.0361(12) -0.0051(10) 0.0070(11) -0.0042(11)
C10 0.0370(12) 0.0334(11) 0.0312(11) -0.0043(10) 0.0069(10) -0.0002(10)
C11 0.0447(14) 0.0374(12) 0.0389(13) -0.0048(11) 0.0157(11) 0.0043(11)
C12 0.088(2) 0.0696(19) 0.0557(16) 0.0011(15) 0.0418(16) -0.0145(17)
C13 0.0390(13) 0.0358(12) 0.0367(12) -0.0015(10) 0.0107(10) 0.0042(10)
C14 0.0337(12) 0.0298(11) 0.0289(10) 0.0030(9) 0.0073(9) 0.0025(9)
C15 0.0311(12) 0.0307(11) 0.0359(11) 0.0038(10) 0.0074(9) 0.0034(9)
C16 0.0375(13) 0.0482(14) 0.0437(13) -0.0004(11) 0.0130(11) -0.0014(11)
C17 0.0326(13) 0.0554(15) 0.0665(17) 0.0030(14) 0.0153(12) -0.0043(12)
C18 0.0339(13) 0.0518(15) 0.0700(17) -0.0095(14) 0.0043(13) -0.0107(12)
C19 0.0426(15) 0.0590(17) 0.0601(16) -0.0199(14) 0.0112(13) -0.0084(13)
C20 0.0331(12) 0.0422(13) 0.0499(13) -0.0097(11) 0.0128(11) -0.0025(10)
C21 0.100(2) 0.0682(19) 0.0447(15) -0.0013(15) 0.0183(15) 0.0331(18)
C22 0.0579(18) 0.0492(16) 0.092(2) 0.0021(16) 0.0027(16) -0.0124(14)
C23 0.0429(13) 0.0409(13) 0.0378(12) 0.0022(11) 0.0129(10) 0.0028(11)
C24 0.0477(16) 0.076(2) 0.0644(18) 0.0077(16) 0.0036(14) -0.0094(15)
C25 0.080(2) 0.0551(17) 0.0547(16) 0.0072(14) 0.0147(15) 0.0188(15)
C26 0.072(2) 0.0712(19) 0.0475(15) 0.0003(14) 0.0241(14) 0.0067(16)

loop_
_atom_type_symbol
_atom_type_description
_atom_type_scat_dispersion_real
_atom_type_scat_dispersion_imag
_atom_type_scat_source
C C 0.0033 0.0016 'International Tables Vol C Tables 4.2.6.8 and 6.1.1.4'
H H 0.0000 0.0000 'International Tables Vol C Tables 4.2.6.8 and 6.1.1.4'
N N 0.0061 0.0033 'International Tables Vol C Tables 4.2.6.8 and 6.1.1.4'
O O 0.0106 0.0060 'International Tables Vol C Tables 4.2.6.8 and 6.1.1.4'
Si Si 0.0817 0.0704 'International Tables Vol C Tables 4.2.6.8 and 6.1.1.4'

loop_
_geom_angle_atom_site_label_1
_geom_angle_atom_site_label_2
_geom_angle_atom_site_label_3
_geom_angle
O2 Si1 C21 111.19(11)
O2 Si1 C22 109.82(11)
O2 Si1 C23 102.95(9)
C21 Si1 C22 109.97(16)
C21 Si1 C23 111.11(12)
C22 Si1 C23 111.63(13)
C8 O2 Si1 130.23(13)
C11 O4 C12 115.00(19)
N2 N1 C8 118.48(17)
C7 N1 N2 120.43(17)
C7 N1 C8 118.50(17)
C14 N2 N1 113.06(17)
C2 C1 H1 119.4
C2 C1 C6 121.2(2)
C6 C1 H1 119.4
C1 C2 H2 120.4
C3 C2 C1 119.1(2)
C3 C2 H2 120.4
C2 C3 H3 119.8
C4 C3 C2 120.5(2)
C4 C3 H3 119.8
C3 C4 H4 119.7
C3 C4 C5 120.5(2)
C5 C4 H4 119.7
C4 C5 H5 120.2
C4 C5 C6 119.6(2)
C6 C5 H5 120.2
C1 C6 C7 116.70(19)
C5 C6 C1 119.0(2)
C5 C6 C7 124.1(2)
O1 C7 N1 119.5(2)
O1 C7 C6 120.8(2)
N1 C7 C6 119.74(18)
O2 C8 N1 115.50(18)
O2 C8 C9 119.23(17)
O2 C8 C10 121.90(17)
N1 C8 C9 117.27(19)
N1 C8 C10 110.78(16)
C9 C8 C10 61.23(15)
C8 C9 H9A 117.6
C8 C9 H9B 117.6
C8 C9 C10 61.45(15)
H9A C9 H9B 114.7
C10 C9 H9A 117.6
C10 C9 H9B 117.6
C9 C10 C8 57.32(14)
C11 C10 C8 117.41(18)
C11 C10 C9 115.49(18)
C11 C10 C13 119.2(2)
C13 C10 C8 112.40(17)
C13 C10 C9 119.87(19)
O3 C11 O4 123.3(2)
O3 C11 C10 125.2(2)
O4 C11 C10 111.42(19)
O4 C12 H12A 109.5
O4 C12 H12B 109.5
O4 C12 H12C 109.5
H12A C12 H12B 109.5
H12A C12 H12C 109.5
H12B C12 H12C 109.5
C10 C13 H13A 109.6
C10 C13 H13B 109.6
H13A C13 H13B 108.1
C14 C13 C10 110.39(17)
C14 C13 H13A 109.6
C14 C13 H13B 109.6
N2 C14 C13 121.21(19)
N2 C14 C15 117.46(18)
C15 C14 C13 121.23(19)
C16 C15 C14 122.0(2)
C16 C15 C20 119.0(2)
C20 C15 C14 119.0(2)
C15 C16 H16 119.7
C15 C16 C17 120.7(2)
C17 C16 H16 119.7
C16 C17 H17 120.1
C18 C17 C16 119.9(2)
C18 C17 H17 120.1
C17 C18 H18 120.0
C17 C18 C19 120.0(2)
C19 C18 H18 120.0
C18 C19 H19 119.6
C18 C19 C20 120.9(2)
C20 C19 H19 119.6
C15 C20 H20 120.2
C19 C20 C15 119.6(2)
C19 C20 H20 120.2
Si1 C21 H21A 109.5
Si1 C21 H21B 109.5
Si1 C21 H21C 109.5
H21A C21 H21B 109.5
H21A C21 H21C 109.5
H21B C21 H21C 109.5
Si1 C22 H22A 109.5
Si1 C22 H22B 109.5
Si1 C22 H22C 109.5
H22A C22 H22B 109.5
H22A C22 H22C 109.5
H22B C22 H22C 109.5
C24 C23 Si1 109.99(17)
C24 C23 C25 108.9(2)
C24 C23 C26 108.9(2)
C25 C23 Si1 109.49(17)
C26 C23 Si1 110.19(17)
C26 C23 C25 109.3(2)
C23 C24 H24A 109.5
C23 C24 H24B 109.5
C23 C24 H24C 109.5
H24A C24 H24B 109.5
H24A C24 H24C 109.5
H24B C24 H24C 109.5
C23 C25 H25A 109.5
C23 C25 H25B 109.5
C23 C25 H25C 109.5
H25A C25 H25B 109.5
H25A C25 H25C 109.5
H25B C25 H25C 109.5
C23 C26 H26A 109.5
C23 C26 H26B 109.5
C23 C26 H26C 109.5
H26A C26 H26B 109.5
H26A C26 H26C 109.5
H26B C26 H26C 109.5

loop_
_geom_bond_atom_site_label_1
_geom_bond_atom_site_label_2
_geom_bond_distance
Si1 O2 1.6617(16)
Si1 C21 1.855(3)
Si1 C22 1.859(3)
Si1 C23 1.891(2)
O1 C7 1.221(3)
O2 C8 1.386(2)
O3 C11 1.202(3)
O4 C11 1.350(3)
O4 C12 1.448(3)
N1 N2 1.418(2)
N1 C7 1.384(3)
N1 C8 1.453(3)
N2 C14 1.295(3)
C1 H1 0.9300
C1 C2 1.383(3)
C1 C6 1.397(3)
C2 H2 0.9300
C2 C3 1.383(3)
C3 H3 0.9300
C3 C4 1.382(3)
C4 H4 0.9300
C4 C5 1.391(3)
C5 H5 0.9300
C5 C6 1.393(3)
C6 C7 1.495(3)
C8 C9 1.470(3)
C8 C10 1.534(3)
C9 H9A 0.9700
C9 H9B 0.9700
C9 C10 1.530(3)
C10 C11 1.486(3)
C10 C13 1.525(3)
C12 H12A 0.9600
C12 H12B 0.9600
C12 H12C 0.9600
C13 H13A 0.9700
C13 H13B 0.9700
C13 C14 1.504(3)
C14 C15 1.487(3)
C15 C16 1.389(3)
C15 C20 1.395(3)
C16 H16 0.9300
C16 C17 1.392(3)
C17 H17 0.9300
C17 C18 1.371(4)
C18 H18 0.9300
C18 C19 1.378(4)
C19 H19 0.9300
C19 C20 1.387(3)
C20 H20 0.9300
C21 H21A 0.9600
C21 H21B 0.9600
C21 H21C 0.9600
C22 H22A 0.9600
C22 H22B 0.9600
C22 H22C 0.9600
C23 C24 1.527(4)
C23 C25 1.533(3)
C23 C26 1.533(3)
C24 H24A 0.9600
C24 H24B 0.9600
C24 H24C 0.9600
C25 H25A 0.9600
C25 H25B 0.9600
C25 H25C 0.9600
C26 H26A 0.9600
C26 H26B 0.9600
C26 H26C 0.9600

loop_
_geom_torsion_atom_site_label_1
_geom_torsion_atom_site_label_2
_geom_torsion_atom_site_label_3
_geom_torsion_atom_site_label_4
_geom_torsion
Si1 O2 C8 N1 -45.7(3)
Si1 O2 C8 C9 166.21(16)
Si1 O2 C8 C10 93.7(2)
O2 Si1 C23 C24 -55.8(2)
O2 Si1 C23 C25 -175.49(17)
O2 Si1 C23 C26 64.21(19)
O2 C8 C9 C10 -112.6(2)
O2 C8 C10 C9 108.3(2)
O2 C8 C10 C11 4.2(3)
O2 C8 C10 C13 -139.60(19)
N1 N2 C14 C13 2.6(3)
N1 N2 C14 C15 179.21(16)
N1 C8 C9 C10 99.9(2)
N1 C8 C10 C9 -110.5(2)
N1 C8 C10 C11 145.38(19)
N1 C8 C10 C13 1.5(2)
N2 N1 C7 O1 -170.5(2)
N2 N1 C7 C6 11.0(3)
N2 N1 C8 O2 95.4(2)
N2 N1 C8 C9 -115.9(2)
N2 N1 C8 C10 -48.4(2)
N2 C14 C15 C16 159.5(2)
N2 C14 C15 C20 -22.0(3)
C1 C2 C3 C4 -0.4(4)
C1 C6 C7 O1 38.3(3)
C1 C6 C7 N1 -143.2(2)
C2 C1 C6 C5 -2.9(3)
C2 C1 C6 C7 -177.9(2)
C2 C3 C4 C5 -1.9(4)
C3 C4 C5 C6 1.9(4)
C4 C5 C6 C1 0.5(3)
C4 C5 C6 C7 175.1(2)
C5 C6 C7 O1 -136.4(3)
C5 C6 C7 N1 42.1(3)
C6 C1 C2 C3 2.8(4)
C7 N1 N2 C14 -150.7(2)
C7 N1 C8 O2 -66.4(2)
C7 N1 C8 C9 82.3(3)
C7 N1 C8 C10 149.77(19)
C8 N1 N2 C14 47.8(2)
C8 N1 C7 O1 -9.0(3)
C8 N1 C7 C6 172.5(2)
C8 C9 C10 C11 107.5(2)
C8 C9 C10 C13 -98.8(2)
C8 C10 C11 O3 51.9(3)
C8 C10 C11 O4 -127.6(2)
C8 C10 C13 C14 39.8(2)
C9 C8 C10 C11 -104.1(2)
C9 C8 C10 C13 112.1(2)
C9 C10 C11 O3 -12.8(3)
C9 C10 C11 O4 167.69(18)
C9 C10 C13 C14 103.9(2)
C10 C13 C14 N2 -45.6(3)
C10 C13 C14 C15 137.9(2)
C11 C10 C13 C14 -103.3(2)
C12 O4 C11 O3 3.2(3)
C12 O4 C11 C10 -177.3(2)
C13 C10 C11 O3 -166.8(2)
C13 C10 C11 O4 13.8(3)
C13 C14 C15 C16 -23.9(3)
C13 C14 C15 C20 154.6(2)
C14 C15 C16 C17 178.9(2)
C14 C15 C20 C19 -178.2(2)
C15 C16 C17 C18 -0.9(4)
C16 C15 C20 C19 0.4(3)
C16 C17 C18 C19 0.6(4)
C17 C18 C19 C20 0.2(4)
C18 C19 C20 C15 -0.7(4)
C20 C15 C16 C17 0.4(3)
C21 Si1 O2 C8 69.5(2)
C21 Si1 C23 C24 63.3(2)
C21 Si1 C23 C25 -56.4(2)
C21 Si1 C23 C26 -176.69(19)
C22 Si1 O2 C8 -52.5(2)
C22 Si1 C23 C24 -173.5(2)
C22 Si1 C23 C25 66.8(2)
C22 Si1 C23 C26 -53.5(2)
C23 Si1 O2 C8 -171.47(18)
